data_7222295
loop_
_publ_author_name
'Arshad, Muhammad Nadeem'
'Rahman, Mohammed M.'
'Asiri, Abdullah M.'
'Sobahi, Tariq R.'
'Yu, Shu-Hong'

_publ_section_title
;
 Development of Hg2+sensor based on
 N&#x2032;-[1-(pyridin-2-yl)ethylidene]benzenesulfono-hydrazide (PEBSH)
 fabricated silver electrode for environmental remediation
;
_journal_issue 99
_journal_name_full 'RSC Adv.'
_journal_page_first 81275
_journal_paper_doi 10.1039/C5RA09399F
_journal_volume 5
_journal_year 2015
_chemical_formula_moiety 'C13 H13 N3 O2 S'
_chemical_formula_sum 'C13 H13 N3 O2 S'
_chemical_formula_weight 275.32
_chemical_name_common N'-[(1E)-1-(pyridin-2-yl)ethylidene]benzenesulfonohydrazide
_chemical_name_systematic N'-[(1E)-1-(pyridin-2-yl)ethylidene]benzenesulfonohydrazide
_space_group_crystal_system monoclinic
_space_group_IT_number 14
_space_group_name_Hall '-P 2yab'
_space_group_name_H-M_alt 'P 1 21/a 1'
_symmetry_space_group_name_Hall '-P 2yab'
_symmetry_space_group_name_H-M 'P 1 21/a 1'
_atom_sites_solution_hydrogens mixed
_atom_sites_solution_primary direct
_atom_sites_solution_secondary difmap
_audit_creation_method SHELXL-2014/7
_audit_update_record
;
2015-05-04 deposited with the CCDC.
2015-09-07 downloaded from the CCDC.
;
_cell_angle_alpha 90
_cell_angle_beta 105.632(9)
_cell_angle_gamma 90
_cell_formula_units_Z 4
_cell_length_a 7.4145(6)
_cell_length_b 16.0955(16)
_cell_length_c 11.8314(10)
_cell_measurement_reflns_used 2200
_cell_measurement_temperature 293(2)
_cell_measurement_theta_max 29.2990
_cell_measurement_theta_min 2.8470
_cell_volume 1359.7(2)
_computing_cell_refinement 'CrysAlis PRO (Agilent, 2012)'
_computing_data_collection 'CrysAlis PRO (Agilent, 2012)'
_computing_data_reduction 'CrysAlis PRO (Agilent, 2012)'
_computing_structure_refinement 'SHELXL-2014/7 (Sheldrick, 2014)'
_computing_structure_solution 'SHELXS-97 (Sheldrick, 1990)'
_diffrn_ambient_temperature 293(2)
_diffrn_measured_fraction_theta_full 0.999
_diffrn_measured_fraction_theta_max 0.878
_diffrn_measurement_device_type 'SuperNova, Dual, Cu at zero, Atlas, CCD'
_diffrn_measurement_method '\w scans'
_diffrn_radiation_type MoK\a
_diffrn_radiation_wavelength 0.71073
_diffrn_reflns_av_R_equivalents 0.0264
_diffrn_reflns_av_unetI/netI 0.0354
_diffrn_reflns_laue_measured_fraction_full 0.999
_diffrn_reflns_laue_measured_fraction_max 0.878
_diffrn_reflns_limit_h_max 10
_diffrn_reflns_limit_h_min -9
_diffrn_reflns_limit_k_max 19
_diffrn_reflns_limit_k_min -22
_diffrn_reflns_limit_l_max 15
_diffrn_reflns_limit_l_min -13
_diffrn_reflns_number 7815
_diffrn_reflns_point_group_measured_fraction_full 0.999
_diffrn_reflns_point_group_measured_fraction_max 0.878
_diffrn_reflns_theta_full 26.000
_diffrn_reflns_theta_max 29.364
_diffrn_reflns_theta_min 3.099
_diffrn_source 'fine-focus sealed tube'
_exptl_absorpt_coefficient_mu 0.239
_exptl_absorpt_correction_T_max 1.00000
_exptl_absorpt_correction_T_min 0.88277
_exptl_absorpt_correction_type multi-scan
_exptl_absorpt_process_details 'SADABS (Sheldrick, 96)'
_exptl_crystal_colour colorless
_exptl_crystal_density_diffrn 1.345
_exptl_crystal_density_method 'not measured'
_exptl_crystal_description needle
_exptl_crystal_F_000 576
_exptl_crystal_size_max 0.34
_exptl_crystal_size_mid 0.24
_exptl_crystal_size_min 0.17
_refine_diff_density_max 0.218
_refine_diff_density_min -0.331
_refine_diff_density_rms 0.042
_refine_ls_extinction_method none
_refine_ls_goodness_of_fit_ref 1.069
_refine_ls_hydrogen_treatment mixed
_refine_ls_matrix_type full
_refine_ls_number_parameters 175
_refine_ls_number_reflns 3293
_refine_ls_number_restraints 0
_refine_ls_restrained_S_all 1.069
_refine_ls_R_factor_all 0.0735
_refine_ls_R_factor_gt 0.0493
_refine_ls_shift/su_max 0.000
_refine_ls_shift/su_mean 0.000
_refine_ls_structure_factor_coef Fsqd
_refine_ls_weighting_details 'w=1/[\s^2^(Fo^2^)+(0.0538P)^2^+0.3616P] where P=(Fo^2^+2Fc^2^)/3'
_refine_ls_weighting_scheme calc
_refine_ls_wR_factor_gt 0.1193
_refine_ls_wR_factor_ref 0.1369
_reflns_Friedel_coverage 0.000
_reflns_number_gt 2375
_reflns_number_total 3293
_reflns_threshold_expression 'I > 2\s(I)'
_cod_data_source_file c5ra09399f2.cif
_cod_data_source_block shelx
_cod_depositor_comments
;
The following automatic conversions were performed:

'_space_group_crystal_system' value 'Monoclinic' changed to
'monoclinic' according to
/usr/data/users/saulius/crontab/automatic-downloads/rss-feeds/RSC/lib/dictionaries/cif_core.dic
dictionary named 'cif_core.dic' version 2.4.2 from 2011-04-26.

Automatic conversion script
Id: cif_fix_values 3271 2015-04-21 07:52:19Z andrius 
;
_cod_database_code 7222295
_shelx_shelxl_version_number 2014/7
_shelx_space_group_comment
;
The symmetry employed for this shelxl refinement is uniquely defined
by the following loop, which should always be used as a source of
symmetry information in preference to the above space-group names.
They are only intended as comments.
;

loop_
_space_group_symop_operation_xyz
'x, y, z'
'-x+1/2, y+1/2, -z'
'-x, -y, -z'
'x-1/2, -y-1/2, z'

loop_
_atom_site_label
_atom_site_type_symbol
_atom_site_fract_x
_atom_site_fract_y
_atom_site_fract_z
_atom_site_U_iso_or_equiv
_atom_site_adp_type
_atom_site_occupancy
_atom_site_site_symmetry_order
_atom_site_calc_flag
_atom_site_refinement_flags_posn
_atom_site_refinement_flags_adp
C1 C 0.6093(3) 0.09861(14) 0.13487(17) 0.0480(5) Uani 1 1 d . .
C2 C 0.4281(3) 0.10049(15) 0.0634(2) 0.0570(6) Uani 1 1 d . .
H2 H 0.3896 0.1421 0.0075 0.068 Uiso 1 1 calc R U
C3 C 0.3055(4) 0.03909(19) 0.0770(3) 0.0792(8) Uani 1 1 d . .
H3 H 0.1833 0.0389 0.0292 0.095 Uiso 1 1 calc R U
C4 C 0.3621(6) -0.0209(2) 0.1597(4) 0.0935(11) Uani 1 1 d . .
H4 H 0.2781 -0.0621 0.1672 0.112 Uiso 1 1 calc R U
C5 C 0.5406(6) -0.02200(18) 0.2322(3) 0.0930(10) Uani 1 1 d . .
H5 H 0.5764 -0.0627 0.2896 0.112 Uiso 1 1 calc R U
C6 C 0.6676(4) 0.03826(16) 0.2192(2) 0.0685(7) Uani 1 1 d . .
H6 H 0.7900 0.0378 0.2668 0.082 Uiso 1 1 calc R U
C7 C 0.8386(3) 0.26728(13) 0.41486(16) 0.0442(5) Uani 1 1 d . .
C8 C 0.8881(3) 0.22983(14) 0.53488(16) 0.0456(5) Uani 1 1 d . .
C9 C 0.8814(3) 0.14521(16) 0.5511(2) 0.0608(6) Uani 1 1 d . .
H9 H 0.8425 0.1098 0.4870 0.073 Uiso 1 1 calc R U
C10 C 0.9330(4) 0.11372(18) 0.6634(2) 0.0734(7) Uani 1 1 d . .
H10 H 0.9313 0.0568 0.6764 0.088 Uiso 1 1 calc R U
C11 C 0.9872(4) 0.16815(19) 0.7562(2) 0.0753(8) Uani 1 1 d . .
H11 H 1.0235 0.1489 0.8332 0.090 Uiso 1 1 calc R U
C12 C 0.9863(4) 0.2503(2) 0.7323(2) 0.0775(8) Uani 1 1 d . .
H12 H 1.0227 0.2866 0.7955 0.093 Uiso 1 1 calc R U
C13 C 0.8064(4) 0.35823(15) 0.4005(2) 0.0622(6) Uani 1 1 d . .
H13A H 0.8212 0.3833 0.4761 0.093 Uiso 1 1 calc R U
H13B H 0.8954 0.3819 0.3639 0.093 Uiso 1 1 calc R U
H13C H 0.6818 0.3683 0.3522 0.093 Uiso 1 1 calc R U
N1 N 0.7816(3) 0.24716(12) 0.21699(14) 0.0484(4) Uani 1 1 d . .
N2 N 0.8297(2) 0.21513(11) 0.33146(13) 0.0464(4) Uani 1 1 d . .
N3 N 0.9368(3) 0.28308(14) 0.62446(15) 0.0639(5) Uani 1 1 d . .
O1 O 0.6953(2) 0.21659(12) 0.00783(12) 0.0674(5) Uani 1 1 d . .
O2 O 0.9495(2) 0.13705(12) 0.14195(14) 0.0693(5) Uani 1 1 d . .
S1 S 0.76860(7) 0.17491(4) 0.11664(4) 0.04974(19) Uani 1 1 d . .
H1N H 0.686(3) 0.2827(16) 0.198(2) 0.060 Uiso 1 1 d . U

loop_
_atom_site_aniso_label
_atom_site_aniso_U_11
_atom_site_aniso_U_22
_atom_site_aniso_U_33
_atom_site_aniso_U_23
_atom_site_aniso_U_13
_atom_site_aniso_U_12
C1 0.0561(12) 0.0453(12) 0.0443(10) -0.0061(9) 0.0164(9) -0.0002(9)
C2 0.0521(12) 0.0497(13) 0.0686(14) -0.0120(11) 0.0150(10) 0.0006(10)
C3 0.0662(16) 0.0669(18) 0.114(2) -0.0330(18) 0.0408(16) -0.0142(14)
C4 0.125(3) 0.069(2) 0.114(3) -0.030(2) 0.079(2) -0.037(2)
C5 0.170(4) 0.0485(16) 0.0719(18) 0.0010(14) 0.052(2) -0.011(2)
C6 0.0960(19) 0.0523(15) 0.0537(13) 0.0004(11) 0.0139(12) 0.0051(13)
C7 0.0422(10) 0.0493(12) 0.0386(10) -0.0028(9) 0.0067(8) -0.0043(9)
C8 0.0426(10) 0.0534(13) 0.0389(10) -0.0011(9) 0.0077(8) -0.0022(9)
C9 0.0771(15) 0.0543(15) 0.0516(12) 0.0021(11) 0.0181(11) 0.0010(12)
C10 0.0875(18) 0.0640(17) 0.0694(16) 0.0197(14) 0.0225(14) 0.0061(14)
C11 0.0801(17) 0.090(2) 0.0476(13) 0.0199(13) 0.0028(12) -0.0043(15)
C12 0.0974(19) 0.088(2) 0.0384(12) 0.0005(13) 0.0027(12) -0.0201(16)
C13 0.0839(16) 0.0490(14) 0.0477(12) 0.0001(10) 0.0075(11) -0.0019(12)
N1 0.0549(10) 0.0496(11) 0.0363(8) 0.0001(8) 0.0047(7) -0.0029(8)
N2 0.0489(9) 0.0507(11) 0.0364(8) -0.0008(7) 0.0061(7) 0.0008(8)
N3 0.0796(13) 0.0659(14) 0.0394(9) -0.0019(9) 0.0042(9) -0.0089(11)
O1 0.0843(11) 0.0773(12) 0.0360(8) 0.0034(7) 0.0083(7) -0.0208(9)
O2 0.0498(9) 0.0904(13) 0.0679(10) -0.0234(9) 0.0160(7) 0.0004(8)
S1 0.0505(3) 0.0606(4) 0.0368(3) -0.0054(2) 0.0095(2) -0.0069(2)

loop_
_atom_type_symbol
_atom_type_description
_atom_type_scat_dispersion_real
_atom_type_scat_dispersion_imag
_atom_type_scat_source
C C 0.0033 0.0016 'International Tables Vol C Tables 4.2.6.8 and 6.1.1.4'
H H 0.0000 0.0000 'International Tables Vol C Tables 4.2.6.8 and 6.1.1.4'
N N 0.0061 0.0033 'International Tables Vol C Tables 4.2.6.8 and 6.1.1.4'
O O 0.0106 0.0060 'International Tables Vol C Tables 4.2.6.8 and 6.1.1.4'
S S 0.1246 0.1234 'International Tables Vol C Tables 4.2.6.8 and 6.1.1.4'

loop_
_geom_angle_atom_site_label_1
_geom_angle_atom_site_label_2
_geom_angle_atom_site_label_3
_geom_angle
C6 C1 C2 121.5(2)
C6 C1 S1 119.51(18)
C2 C1 S1 118.98(17)
C3 C2 C1 118.3(3)
C3 C2 H2 120.8
C1 C2 H2 120.8
C4 C3 C2 120.5(3)
C4 C3 H3 119.7
C2 C3 H3 119.7
C3 C4 C5 121.2(3)
C3 C4 H4 119.4
C5 C4 H4 119.4
C4 C5 C6 119.5(3)
C4 C5 H5 120.3
C6 C5 H5 120.3
C1 C6 C5 118.9(3)
C1 C6 H6 120.5
C5 C6 H6 120.5
N2 C7 C13 125.67(18)
N2 C7 C8 114.54(19)
C13 C7 C8 119.79(18)
N3 C8 C9 122.41(19)
N3 C8 C7 116.1(2)
C9 C8 C7 121.47(19)
C10 C9 C8 119.2(2)
C10 C9 H9 120.4
C8 C9 H9 120.4
C9 C10 C11 118.7(3)
C9 C10 H10 120.6
C11 C10 H10 120.6
C12 C11 C10 118.1(2)
C12 C11 H11 120.9
C10 C11 H11 120.9
N3 C12 C11 124.8(3)
N3 C12 H12 117.6
C11 C12 H12 117.6
C7 C13 H13A 109.5
C7 C13 H13B 109.5
H13A C13 H13B 109.5
C7 C13 H13C 109.5
H13A C13 H13C 109.5
H13B C13 H13C 109.5
N2 N1 S1 112.77(14)
N2 N1 H1N 117.4(15)
S1 N1 H1N 112.5(15)
C7 N2 N1 116.68(18)
C8 N3 C12 116.7(2)
O1 S1 O2 119.90(11)
O1 S1 N1 104.67(10)
O2 S1 N1 106.31(10)
O1 S1 C1 109.58(10)
O2 S1 C1 107.46(11)
N1 S1 C1 108.42(9)

loop_
_geom_bond_atom_site_label_1
_geom_bond_atom_site_label_2
_geom_bond_distance
C1 C6 1.376(3)
C1 C2 1.382(3)
C1 S1 1.757(2)
C2 C3 1.381(4)
C2 H2 0.9300
C3 C4 1.358(5)
C3 H3 0.9300
C4 C5 1.369(5)
C4 H4 0.9300
C5 C6 1.389(4)
C5 H5 0.9300
C6 H6 0.9300
C7 N2 1.283(3)
C7 C13 1.486(3)
C7 C8 1.495(3)
C8 N3 1.335(3)
C8 C9 1.378(3)
C9 C10 1.376(3)
C9 H9 0.9300
C10 C11 1.377(4)
C10 H10 0.9300
C11 C12 1.351(4)
C11 H11 0.9300
C12 N3 1.338(3)
C12 H12 0.9300
C13 H13A 0.9600
C13 H13B 0.9600
C13 H13C 0.9600
N1 N2 1.402(2)
N1 S1 1.6461(18)
N1 H1N 0.89(2)
O1 S1 1.4234(16)
O2 S1 1.4295(17)

loop_
_geom_hbond_atom_site_label_D
_geom_hbond_atom_site_label_H
_geom_hbond_atom_site_label_A
_geom_hbond_distance_DH
_geom_hbond_distance_HA
_geom_hbond_distance_DA
_geom_hbond_angle_DHA
_geom_hbond_site_symmetry_A
N1 H1N O2 0.89(2) 2.14(2) 3.024(3) 176(2) 4_565

loop_
_geom_torsion_atom_site_label_1
_geom_torsion_atom_site_label_2
_geom_torsion_atom_site_label_3
_geom_torsion_atom_site_label_4
_geom_torsion
C6 C1 C2 C3 -1.0(3)
S1 C1 C2 C3 178.65(17)
C1 C2 C3 C4 0.7(4)
C2 C3 C4 C5 0.6(4)
C3 C4 C5 C6 -1.5(4)
C2 C1 C6 C5 0.1(4)
S1 C1 C6 C5 -179.58(19)
C4 C5 C6 C1 1.2(4)
N2 C7 C8 N3 166.51(18)
C13 C7 C8 N3 -12.8(3)
N2 C7 C8 C9 -14.2(3)
C13 C7 C8 C9 166.5(2)
N3 C8 C9 C10 -2.4(3)
C7 C8 C9 C10 178.4(2)
C8 C9 C10 C11 0.9(4)
C9 C10 C11 C12 0.3(4)
C10 C11 C12 N3 -0.2(5)
C13 C7 N2 N1 -1.4(3)
C8 C7 N2 N1 179.30(15)
S1 N1 N2 C7 -178.44(14)
C9 C8 N3 C12 2.4(3)
C7 C8 N3 C12 -178.3(2)
C11 C12 N3 C8 -1.1(4)
N2 N1 S1 O1 172.57(13)
N2 N1 S1 O2 -59.59(16)
N2 N1 S1 C1 55.68(16)
C6 C1 S1 O1 165.10(18)
C2 C1 S1 O1 -14.6(2)
C6 C1 S1 O2 33.3(2)
C2 C1 S1 O2 -146.39(17)
C6 C1 S1 N1 -81.2(2)
C2 C1 S1 N1 99.09(18)
